data_1562706
loop_
_publ_author_name
'Takeuchi, Esther S.'
'Lee, Chia-Ying'
'Cheng, Po-Jen'
'Menard, Melissa C.'
'Marschilok, Amy C.'
'Takeuchi, Kenneth J.'

_publ_section_title
;
 Silver vanadium diphosphate Ag2VP2O8: Electrochemistry and
 characterization of reduced material providing mechanistic insights
;
_journal_name_full 'Journal of Solid State Chemistry'
_journal_page_first 232
_journal_page_last 240
_journal_paper_doi 10.1016/j.jssc.2013.01.020
_journal_volume 200
_journal_year 2013
_chemical_formula_sum 'Ag2 O8 P2 V'
_chemical_formula_weight 456.62
_space_group_IT_number 14
_space_group_name_Hall '-P 2ybc'
_space_group_name_H-M_alt 'P 1 21/c 1'
_symmetry_cell_setting monoclinic
_symmetry_space_group_name_H-M 'P 1 21/c 1'
_cell_angle_alpha 90.0
_cell_angle_beta 99.0077(8)
_cell_angle_gamma 90.0
_cell_formula_units_Z 4
_cell_length_a 7.73734(6)
_cell_length_b 13.6060(11)
_cell_length_c 6.29592(5)
_cell_measurement_temperature 25
_cell_volume 654.62(5)
_computing_structure_refinement GSAS
_diffrn_ambient_temperature 25
_diffrn_detector scintillator
_diffrn_measurement_device_type diffratometer
_diffrn_radiation_polarisn_ratio 0.5
_diffrn_radiation_probe x-ray
_exptl_absorpt_correction_T_max 1.00000
_exptl_absorpt_correction_T_min 1.00000
_exptl_absorpt_process_details
;   GSAS Absorption/surface roughness correction: function number 0
 No correction is applied.
;
_exptl_crystal_density_meas 4.633
_exptl_crystal_F_000 844.0
_pd_calc_method 'Rietveld Refinement'
_pd_char_colour green
_pd_instr_location ' ?'
_pd_meas_2theta_range_inc 0.01
_pd_meas_2theta_range_max 90.0
_pd_meas_2theta_range_min 12.0
_pd_meas_number_of_points 7801
_pd_prep_temperature 25
_pd_proc_2theta_range_inc 0.01
_pd_proc_2theta_range_max 89.94982
_pd_proc_2theta_range_min 11.94982
_pd_proc_info_datetime 2012-08-14T11:40:36
_pd_proc_info_excluded_regions ' ?'
_pd_proc_ls_background_function
;   GSAS Background function number 1 with  6 terms.
 Shifted Chebyshev function of 1st kind
      1:    41.9135     2:   -9.94967     3:    3.34225     4:   -3.18558    
      5:    3.57949     6:  -0.709020    
;
_pd_proc_ls_peak_cutoff 0.01000
_pd_proc_ls_profile_function
;
 CW Profile function number 2 with  18 terms
 Profile coefficients for Simpson's rule integration of pseudovoigt function
 C.J. Howard (1982). J. Appl. Cryst.,15,615-620.
 P. Thompson, D.E. Cox & J.B. Hastings (1987). J. Appl. Cryst.,20,79-83.
 #1(GU)   =   13.975 #2(GV)   =    0.000 #3(GW)   =    1.218
 #4(LX)   =    2.807 #5(LY)   =    4.773 #6(trns) =   -1.340
 #7(asym) =   1.1272 #8(shft) =   6.3134 #9(GP)   =    0.000
 #10(stec)=     3.90 #11(ptec)=    -1.19 #12(sfec)=     0.00
 #13(L11) =    0.000 #14(L22) =    0.000 #15(L33) =    0.000
 #16(L12) =    0.000 #17(L13) =    0.000 #18(L23) =    0.000
 Peak tails are ignored  where the intensity is below 0.0100 times the peak
   Aniso. broadening axis   0.0   0.0   1.0
;
_pd_proc_ls_prof_R_factor 0.0924
_pd_proc_ls_prof_wR_expected 0.0869
_pd_proc_ls_prof_wR_factor 0.1219
_pd_proc_number_of_points 7801
_pd_spec_mounting ' ?'
_refine_ls_goodness_of_fit_all 1.41
_refine_ls_matrix_type full
_refine_ls_number_parameters 52
_refine_ls_number_restraints 0
_refine_ls_R_Fsqd_factor 0.08389
_refine_ls_shift/su_max 0.03
_refine_ls_shift/su_mean 0.00
_cod_data_source_file JSSC-2013-200-232.cif
_cod_data_source_block DB3489
_cod_depositor_comments
;
The following automatic conversions were performed:

data item '_geom_angle_publ_flag' value 'N' was changed to 'n' in
accordance with the built-in table derived from the CIF Core
dictionary named 'cif_core.dic' version 2.4.5 last updated on
2014-11-21 (33 times).

data item '_geom_bond_publ_flag' value 'N' was changed to 'n' in
accordance with the built-in table derived from the CIF Core
dictionary named 'cif_core.dic' version 2.4.5 last updated on
2014-11-21 (48 times).

Automatic conversion script
Id: cif_fix_values 8369 2020-08-20 11:38:08Z andrius 
;
_cod_original_cell_volume 654.624(9)
_cod_database_code 1562706

loop_
_symmetry_equiv_pos_site_id
_symmetry_equiv_pos_as_xyz
1 +x,+y,+z
2 -x,+y+1/2,-z+1/2
-1 -x,-y,-z
-2 +x,-y+1/2,+z+1/2

loop_
_atom_site_type_symbol
_atom_site_label
_atom_site_fract_x
_atom_site_fract_y
_atom_site_fract_z
_atom_site_occupancy
_atom_site_thermal_displace_type
_atom_site_U_iso_or_equiv
_atom_site_symmetry_multiplicity
V V1 0.2253(6) 0.42262(29) 0.2754(7) 1.0 Uiso 0.025 4
P P1 0.3641(9) 0.6273(5) 0.5467(11) 1.0 Uiso 0.025 4
P P2 0.1761(9) 0.4784(5) 0.7489(11) 1.0 Uiso 0.025 4
Ag Ag1 0.06422(23) 0.70236(11) 0.14944(28) 1.0 Uiso 0.025 4
Ag Ag2 0.51298(23) 0.35356(11) 0.91353(28) 1.0 Uiso 0.025 4
O O1 0.3637(16) 0.5623(9) 0.3606(20) 1.0 Uiso 0.025 4
O O2 0.4607(16) 0.3602(8) 0.3158(18) 1.0 Uiso 0.025 4
O O3 0.1278(14) 0.3232(8) 0.1970(18) 1.0 Uiso 0.025 4
O O4 0.2312(15) 0.4060(9) 0.5815(22) 1.0 Uiso 0.025 4
O O5 0.0179(17) 0.5140(8) 0.2368(18) 1.0 Uiso 0.025 4
O O6 0.2695(17) 0.4558(8) -0.0211(22) 1.0 Uiso 0.025 4
O O7 0.2218(17) 0.5863(10) 0.7020(21) 1.0 Uiso 0.025 4
O O8 0.2826(16) 0.7231(9) 0.4649(20) 1.0 Uiso 0.025 4

loop_
_atom_type_symbol
_atom_type_number_in_cell
_atom_type_scat_dispersion_real
_atom_type_scat_dispersion_imag
_atom_type_scat_Cromer_Mann_a1
_atom_type_scat_Cromer_Mann_a2
_atom_type_scat_Cromer_Mann_a3
_atom_type_scat_Cromer_Mann_a4
_atom_type_scat_Cromer_Mann_b1
_atom_type_scat_Cromer_Mann_b2
_atom_type_scat_Cromer_Mann_b3
_atom_type_scat_Cromer_Mann_b4
_atom_type_scat_Cromer_Mann_c
_atom_type_scat_source
V 4.0 0.000 0.000 10.2971 6.86570 7.35110 0.43850 2.07030 26.8938 2.05710 102.478 1.21990 International_Tables_Vol_C
P 8.0 0.000 0.000 6.43450 1.90670 4.17910 27.1570 1.78000 0.52600 1.49080 68.1645 1.11490 International_Tables_Vol_C
Ag 8.0 0.000 0.000 19.2808 0.64460 16.6885 7.47260 4.80450 24.6605 1.04630 99.8156 5.17900 International_Tables_Vol_C
O 32.0 0.000 0.000 3.04850 13.2771 2.28680 5.70110 1.54630 0.32390 0.86700 32.9089 0.25080 International_Tables_Vol_C

loop_
_diffrn_radiation_wavelength
_diffrn_radiation_wavelength_wt
_diffrn_radiation_type
_diffrn_radiation_wavelength_id
1.540600 1.000 CuK\a1 1
1.544300 0.500 CuK\a2 2

loop_
_geom_angle_atom_site_label_1
_geom_angle_atom_site_label_2
_geom_angle_atom_site_label_3
_geom_angle
_geom_angle_site_symmetry_1
_geom_angle_site_symmetry_2
_geom_angle_site_symmetry_3
_geom_angle_publ_flag
O1 V1 O2 86.4(5) 1_555 . 1_555 n
O1 V1 O3 176.0(6) 1_555 . 1_555 n
O1 V1 O4 85.6(5) 1_555 . 1_555 n
O1 V1 O5 81.1(4) 1_555 . 1_555 n
O1 V1 O6 83.4(5) 1_555 . 1_555 n
O2 V1 O3 93.3(6) 1_555 . 1_555 n
O2 V1 O4 86.8(5) 1_555 . 1_555 n
O2 V1 O5 167.1(6) 1_555 . 1_555 n
O2 V1 O6 85.9(5) 1_555 . 1_555 n
O3 V1 O4 98.4(6) 1_555 . 1_555 n
O3 V1 O5 99.1(6) 1_555 . 1_555 n
O3 V1 O6 92.6(6) 1_555 . 1_555 n
O4 V1 O5 95.0(5) 1_555 . 1_555 n
O4 V1 O6 167.2(6) 1_555 . 1_555 n
O5 V1 O6 89.8(5) 1_555 . 1_555 n
O1 P1 O2 114.7(9) 1_555 . -1_666 n
O1 P1 O7 110.2(9) 1_555 . 1_555 n
O1 P1 O8 107.5(9) 1_555 . 1_555 n
O2 P1 O7 108.5(7) -1_666 . 1_555 n
O2 P1 O8 113.1(8) -1_666 . 1_555 n
O7 P1 O8 102.1(9) 1_555 . 1_555 n
O4 P2 O5 117.5(8) 1_555 . -1_566 n
O4 P2 O6 111.9(8) 1_555 . 1_556 n
O4 P2 O7 112.2(10) 1_555 . 1_555 n
O5 P2 O6 106.2(9) -1_566 . 1_556 n
O5 P2 O7 101.8(8) -1_566 . 1_555 n
O6 P2 O7 106.3(8) 1_556 . 1_555 n
V1 O1 P1 130.8(9) 1_555 . 1_555 n
V1 O2 P1 138.8(8) 1_555 . -1_666 n
V1 O4 P2 129.6(8) 1_555 . 1_555 n
V1 O5 P2 144.0(8) 1_555 . -1_566 n
V1 O6 P2 142.8(9) 1_555 . 1_554 n
P1 O7 P2 128.0(11) 1_555 . 1_555 n

loop_
_geom_bond_atom_site_label_1
_geom_bond_atom_site_label_2
_geom_bond_distance
_geom_bond_site_symmetry_1
_geom_bond_site_symmetry_2
_geom_bond_publ_flag
V1 O1 2.205(12) . 1_555 n
V1 O2 1.989(12) . 1_555 n
V1 O3 1.590(11) . 1_555 n
V1 O4 1.934(13) . 1_555 n
V1 O5 2.014(12) . 1_555 n
V1 O6 2.002(13) . 1_555 n
P1 P2 2.901(9) . 1_555 n
P1 O1 1.468(12) . 1_555 n
P1 O2 1.499(11) . -1_666 n
P1 O7 1.678(13) . 1_555 n
P1 O8 1.503(12) . 1_555 n
P2 P1 2.901(9) . 1_555 n
P2 O4 1.550(13) . 1_555 n
P2 O5 1.521(12) . -1_566 n
P2 O6 1.545(12) . 1_556 n
P2 O7 1.549(13) . 1_555 n
Ag1 O3 2.509(12) . 2_555 n
Ag1 O3 2.464(11) . -1_565 n
Ag1 O5 2.657(12) . 1_555 n
Ag1 O8 2.414(12) . 1_555 n
Ag1 O8 2.418(12) . -2_564 n
Ag2 O1 2.391(13) . -1_666 n
Ag2 O2 2.628(11) . 1_556 n
Ag2 O6 2.428(12) . 1_556 n
Ag2 O8 2.421(12) . 2_646 n
O1 V1 2.205(12) . 1_555 n
O1 P1 1.468(12) . 1_555 n
O1 Ag2 2.391(13) . -1_666 n
O2 V1 1.989(12) . 1_555 n
O2 P1 1.499(11) . -1_666 n
O2 Ag2 2.628(11) . 1_554 n
O3 V1 1.590(11) . 1_555 n
O3 Ag1 2.509(12) . 2_545 n
O3 Ag1 2.464(11) . -1_565 n
O4 V1 1.934(13) . 1_555 n
O4 P2 1.550(13) . 1_555 n
O5 V1 2.014(12) . 1_555 n
O5 P2 1.521(12) . -1_566 n
O5 Ag1 2.657(12) . 1_555 n
O6 V1 2.002(13) . 1_555 n
O6 P2 1.545(12) . 1_554 n
O6 Ag2 2.428(12) . 1_554 n
O7 P1 1.678(13) . 1_555 n
O7 P2 1.549(13) . 1_555 n
O8 P1 1.503(12) . 1_555 n
O8 Ag1 2.414(12) . 1_555 n
O8 Ag1 2.418(12) . -2_565 n
O8 Ag2 2.421(12) . 2_656 n
